data_4119152
loop_
_publ_author_name
'Kenji Kamada'
'Shin-ichi Fuku-en'
'Shu Minamide'
'Koji Ohta'
'Ryohei Kishi'
'Masayoshi Nakano'
'Hiroyuki Matsuzaki'
'Hiroshi Okamoto'
'Hiroyuki Higashikawa'
'Katsuya Inoue'
'Satoshi Kojima'
'Yohsuke Yamamoto'

_publ_contact_author_email yyama@hiroshima-u.ac.jp
_publ_section_title
;
 Impact of Diradical Character on Two-Photon Absorption: Bis(acridine)
 Dimers Synthesized from an Allenic Precursor
;
_journal_name_full 'Journal of the American Chemical Society'
_journal_page_first 232
_journal_page_last 241
_journal_paper_doi 10.1021/ja308396a
_journal_volume 135
_journal_year 2013
_chemical_formula_moiety 'C102 H95 Cl16 N5 O8 Sb4, C2 H3 N1'
_chemical_formula_sum 'C104 H98 Cl16 N6 O8 Sb4'
_chemical_formula_weight 2614.08
_chemical_name_systematic
;
 ?
;
_space_group_IT_number 2
_symmetry_cell_setting triclinic
_symmetry_space_group_name_Hall '-P 1'
_symmetry_space_group_name_H-M 'P -1'
_atom_sites_solution_hydrogens geom
_atom_sites_solution_primary direct
_atom_sites_solution_secondary difmap
_audit_creation_method SIR97
_cell_angle_alpha 73.896(5)
_cell_angle_beta 86.601(6)
_cell_angle_gamma 78.579(5)
_cell_formula_units_Z 1
_cell_length_a 10.899(5)
_cell_length_b 15.951(7)
_cell_length_c 16.719(7)
_cell_measurement_reflns_used 2677
_cell_measurement_temperature 173(2)
_cell_measurement_theta_max 26.74
_cell_measurement_theta_min 2.54
_cell_volume 2737(2)
_computing_cell_refinement 'Bruker SAINT'
_computing_data_collection 'Bruker APEX2'
_computing_data_reduction 'Bruker SAINT'
_computing_molecular_graphics 'Yadokari-XG 2009 (Wakita Nemoto et al., 2009)'
_computing_publication_material 'Yadokari-XG 2009 (Wakita,Nemoto et al., 2009)'
_computing_structure_refinement 'SHELXL-97 (Sheldrick, 1997)'
_computing_structure_solution SIR-2004
_diffrn_ambient_temperature 173(2)
_diffrn_measured_fraction_theta_full 0.973
_diffrn_measured_fraction_theta_max 0.973
_diffrn_measurement_device_type 'Bruker APEX-II CCD'
_diffrn_measurement_method '\f and \w scans'
_diffrn_radiation_monochromator 'Bruker Helios multilayered confocal mirror'
_diffrn_radiation_source 'Bruker TXS fine-focus rotating anode'
_diffrn_radiation_type MoK\a
_diffrn_radiation_wavelength 0.71073
_diffrn_reflns_av_R_equivalents 0.0433
_diffrn_reflns_av_sigmaI/netI 0.1179
_diffrn_reflns_limit_h_max 12
_diffrn_reflns_limit_h_min -12
_diffrn_reflns_limit_k_max 18
_diffrn_reflns_limit_k_min -15
_diffrn_reflns_limit_l_max 19
_diffrn_reflns_limit_l_min -10
_diffrn_reflns_number 12653
_diffrn_reflns_theta_full 25.00
_diffrn_reflns_theta_max 25.00
_diffrn_reflns_theta_min 1.35
_exptl_absorpt_coefficient_mu 1.423
_exptl_absorpt_correction_T_max 0.9721
_exptl_absorpt_correction_T_min 0.7631
_exptl_absorpt_correction_type empirical
_exptl_absorpt_process_details
;
 SADABS (Sheldrick, 1997)
;
_exptl_crystal_colour black
_exptl_crystal_density_diffrn 1.586
_exptl_crystal_description plate
_exptl_crystal_F_000 1304
_exptl_crystal_size_max 0.06
_exptl_crystal_size_mid 0.03
_exptl_crystal_size_min 0.02
_refine_diff_density_max 0.843
_refine_diff_density_min -0.966
_refine_diff_density_rms 0.123
_refine_ls_extinction_method none
_refine_ls_goodness_of_fit_ref 0.988
_refine_ls_hydrogen_treatment constr
_refine_ls_matrix_type full
_refine_ls_number_parameters 632
_refine_ls_number_reflns 9359
_refine_ls_number_restraints 0
_refine_ls_restrained_S_all 0.988
_refine_ls_R_factor_all 0.1137
_refine_ls_R_factor_gt 0.0540
_refine_ls_shift/su_max 0.001
_refine_ls_shift/su_mean 0.000
_refine_ls_structure_factor_coef Fsqd
_refine_ls_weighting_details 'calc w=1/[\s^2^(Fo^2^)+(0.0409P)^2^+0.0000P] where P=(Fo^2^+2Fc^2^)/3'
_refine_ls_weighting_scheme calc
_refine_ls_wR_factor_gt 0.0970
_refine_ls_wR_factor_ref 0.1175
_reflns_number_gt 5680
_reflns_number_total 9359
_reflns_threshold_expression >2sigma(I)
_cod_data_source_file ja308396a_si_001_3.cif
_cod_data_source_block 84SbCl4
_cod_database_code 4119152

loop_
_symmetry_equiv_pos_as_xyz
'x, y, z'
'-x, -y, -z'

loop_
_atom_site_label
_atom_site_type_symbol
_atom_site_fract_x
_atom_site_fract_y
_atom_site_fract_z
_atom_site_U_iso_or_equiv
_atom_site_adp_type
_atom_site_occupancy
_atom_site_symmetry_multiplicity
_atom_site_calc_flag
_atom_site_refinement_flags
C1 C 0.4835(6) 0.4002(4) 0.5923(4) 0.0184(15) Uani 1 1 d .
C2 C 0.4647(5) 0.4856(4) 0.5366(4) 0.0185(15) Uani 1 1 d .
C3 C 0.3615(6) 0.5453(4) 0.5610(4) 0.0186(15) Uani 1 1 d .
H1 H 0.3419 0.6041 0.5257 0.022 Uiso 1 1 calc R
C4 C 0.2889(6) 0.5239(4) 0.6314(4) 0.0206(16) Uani 1 1 d .
H2 H 0.2244 0.5677 0.6445 0.025 Uiso 1 1 calc R
C5 C 0.3115(6) 0.4363(4) 0.6837(4) 0.0171(15) Uani 1 1 d .
N1 N 0.2492(5) 0.4052(3) 0.7534(3) 0.0189(13) Uani 1 1 d .
C6 C 0.2803(6) 0.3161(4) 0.8031(4) 0.0177(15) Uani 1 1 d .
C7 C 0.2096(6) 0.2889(4) 0.8749(4) 0.0239(17) Uani 1 1 d .
H3 H 0.1432 0.3296 0.8907 0.029 Uiso 1 1 calc R
C8 C 0.2384(6) 0.2015(4) 0.9225(4) 0.0272(17) Uani 1 1 d .
H4 H 0.1902 0.1828 0.9712 0.033 Uiso 1 1 calc R
C9 C 0.3341(6) 0.1409(4) 0.9020(4) 0.0258(17) Uani 1 1 d .
H5 H 0.3514 0.0815 0.9363 0.031 Uiso 1 1 calc R
C10 C 0.4052(6) 0.1662(4) 0.8314(4) 0.0205(16) Uani 1 1 d .
C11 C 0.3792(6) 0.2554(4) 0.7801(4) 0.0201(16) Uani 1 1 d .
C12 C 0.4498(6) 0.2866(4) 0.7055(4) 0.0188(16) Uani 1 1 d .
C13 C 0.4108(5) 0.3757(4) 0.6610(4) 0.0154(15) Uani 1 1 d .
C14 C 0.5521(6) 0.2585(4) 0.6609(4) 0.0176(15) Uani 1 1 d .
O1 O 0.5724(4) 0.3250(2) 0.5915(3) 0.0169(10) Uani 1 1 d .
O2 O 0.5005(4) 0.1123(3) 0.8037(3) 0.0262(12) Uani 1 1 d .
C15 C 0.5389(7) 0.0232(4) 0.8557(5) 0.036(2) Uani 1 1 d .
H6 H 0.5658 0.0253 0.9099 0.054 Uiso 1 1 calc R
H7 H 0.6086 -0.0081 0.8290 0.054 Uiso 1 1 calc R
H8 H 0.4685 -0.0082 0.8635 0.054 Uiso 1 1 calc R
C16 C 0.1438(6) 0.4657(4) 0.7780(4) 0.0188(16) Uani 1 1 d .
C17 C 0.1625(6) 0.5097(4) 0.8363(4) 0.0232(16) Uani 1 1 d .
H9 H 0.2421 0.5011 0.8607 0.028 Uiso 1 1 calc R
C18 C 0.0585(7) 0.5673(4) 0.8574(4) 0.0293(18) Uani 1 1 d .
H10 H 0.0697 0.5989 0.8962 0.035 Uiso 1 1 calc R
C19 C -0.0585(6) 0.5802(4) 0.8247(4) 0.0222(16) Uani 1 1 d .
C20 C -0.0691(6) 0.5358(4) 0.7655(4) 0.0233(17) Uani 1 1 d .
H11 H -0.1480 0.5452 0.7398 0.028 Uiso 1 1 calc R
C21 C 0.0305(6) 0.4782(4) 0.7422(4) 0.0232(17) Uani 1 1 d .
H12 H 0.0197 0.4482 0.7021 0.028 Uiso 1 1 calc R
C22 C -0.1695(7) 0.6405(4) 0.8523(5) 0.0327(19) Uani 1 1 d .
C23 C -0.1512(8) 0.7365(4) 0.8207(6) 0.064(3) Uani 1 1 d .
H13 H -0.0749 0.7428 0.8450 0.096 Uiso 1 1 calc R
H14 H -0.2233 0.7759 0.8370 0.096 Uiso 1 1 calc R
H15 H -0.1434 0.7526 0.7599 0.096 Uiso 1 1 calc R
C24 C -0.2931(7) 0.6352(6) 0.8181(6) 0.055(3) Uani 1 1 d .
H16 H -0.2919 0.6563 0.7572 0.083 Uiso 1 1 calc R
H17 H -0.3619 0.6724 0.8400 0.083 Uiso 1 1 calc R
H18 H -0.3053 0.5734 0.8350 0.083 Uiso 1 1 calc R
C25 C -0.1770(7) 0.6135(6) 0.9473(5) 0.052(2) Uani 1 1 d .
H19 H -0.1782 0.5498 0.9674 0.078 Uiso 1 1 calc R
H20 H -0.2535 0.6473 0.9654 0.078 Uiso 1 1 calc R
H21 H -0.1039 0.6261 0.9701 0.078 Uiso 1 1 calc R
C26 C 0.7894(6) 0.2648(4) 0.7316(4) 0.0213(16) Uani 1 1 d .
C27 C 0.9010(6) 0.2655(4) 0.7641(5) 0.0304(18) Uani 1 1 d .
H22 H 0.9095 0.3140 0.7845 0.036 Uiso 1 1 calc R
C28 C 1.0030(7) 0.1959(4) 0.7677(5) 0.0318(19) Uani 1 1 d .
H23 H 1.0800 0.1979 0.7903 0.038 Uiso 1 1 calc R
C29 C 0.9935(6) 0.1257(4) 0.7396(4) 0.0266(17) Uani 1 1 d .
H24 H 1.0641 0.0794 0.7418 0.032 Uiso 1 1 calc R
C30 C 0.8810(6) 0.1210(4) 0.7074(4) 0.0205(16) Uani 1 1 d .
N2 N 0.8710(5) 0.0509(3) 0.6773(3) 0.0209(13) Uani 1 1 d .
C31 C 0.7632(6) 0.0375(4) 0.6505(4) 0.0217(16) Uani 1 1 d .
C32 C 0.7612(7) -0.0403(4) 0.6255(5) 0.0296(19) Uani 1 1 d .
H25 H 0.8358 -0.0828 0.6253 0.036 Uiso 1 1 calc R
C33 C 0.6520(6) -0.0528(4) 0.6023(5) 0.0306(18) Uani 1 1 d .
H26 H 0.6506 -0.1053 0.5865 0.037 Uiso 1 1 calc R
C34 C 0.5386(6) 0.0092(4) 0.6005(5) 0.0322(19) Uani 1 1 d .
H27 H 0.4632 -0.0019 0.5834 0.039 Uiso 1 1 calc R
C35 C 0.5383(6) 0.0855(4) 0.6238(4) 0.0242(17) Uani 1 1 d .
C36 C 0.6509(6) 0.1036(4) 0.6490(4) 0.0178(15) Uani 1 1 d .
C37 C 0.6608(6) 0.1804(4) 0.6735(4) 0.0187(16) Uani 1 1 d .
C38 C 0.7723(6) 0.1902(4) 0.7028(4) 0.0182(15) Uani 1 1 d .
O3 O 0.6863(4) 0.3283(3) 0.7289(3) 0.0267(12) Uani 1 1 d .
O4 O 0.4340(4) 0.1463(3) 0.6247(3) 0.0323(13) Uani 1 1 d .
C39 C 0.6932(7) 0.4014(4) 0.7627(5) 0.037(2) Uani 1 1 d .
H28 H 0.7231 0.3780 0.8203 0.055 Uiso 1 1 calc R
H29 H 0.6099 0.4387 0.7617 0.055 Uiso 1 1 calc R
H30 H 0.7512 0.4370 0.7292 0.055 Uiso 1 1 calc R
C40 C 0.3156(6) 0.1205(4) 0.6212(6) 0.043(2) Uani 1 1 d .
H31 H 0.3029 0.1164 0.5650 0.064 Uiso 1 1 calc R
H32 H 0.2481 0.1649 0.6349 0.064 Uiso 1 1 calc R
H33 H 0.3153 0.0626 0.6613 0.064 Uiso 1 1 calc R
C41 C 0.9869(6) -0.0155(4) 0.6763(4) 0.0196(16) Uani 1 1 d .
C42 C 1.0164(6) -0.0858(4) 0.7454(4) 0.0244(16) Uani 1 1 d .
H34 H 0.9631 -0.0923 0.7930 0.029 Uiso 1 1 calc R
C43 C 1.1254(6) -0.1473(4) 0.7444(4) 0.0275(17) Uani 1 1 d .
H35 H 1.1483 -0.1952 0.7927 0.033 Uiso 1 1 calc R
C44 C 1.2024(6) -0.1404(4) 0.6740(5) 0.0262(17) Uani 1 1 d .
C45 C 1.1683(6) -0.0686(4) 0.6054(4) 0.0262(17) Uani 1 1 d .
H36 H 1.2200 -0.0625 0.5571 0.031 Uiso 1 1 calc R
C46 C 1.0594(6) -0.0048(4) 0.6053(4) 0.0267(17) Uani 1 1 d .
H37 H 1.0365 0.0441 0.5579 0.032 Uiso 1 1 calc R
C47 C 1.3261(6) -0.2079(4) 0.6774(5) 0.035(2) Uani 1 1 d .
C48 C 1.3014(8) -0.3013(4) 0.7167(6) 0.064(3) Uani 1 1 d .
H38 H 1.3773 -0.3448 0.7131 0.096 Uiso 1 1 calc R
H39 H 1.2333 -0.3114 0.6870 0.096 Uiso 1 1 calc R
H40 H 1.2778 -0.3077 0.7752 0.096 Uiso 1 1 calc R
C49 C 1.3833(7) -0.2025(5) 0.5911(5) 0.057(3) Uani 1 1 d .
H41 H 1.3979 -0.1421 0.5654 0.085 Uiso 1 1 calc R
H42 H 1.3258 -0.2172 0.5564 0.085 Uiso 1 1 calc R
H43 H 1.4630 -0.2447 0.5959 0.085 Uiso 1 1 calc R
C50 C 1.4162(7) -0.1871(5) 0.7325(5) 0.049(2) Uani 1 1 d .
H44 H 1.4944 -0.2309 0.7382 0.073 Uiso 1 1 calc R
H45 H 1.3783 -0.1897 0.7875 0.073 Uiso 1 1 calc R
H46 H 1.4338 -0.1275 0.7070 0.073 Uiso 1 1 calc R
Sb1 Sb 0.12205(5) 0.87713(3) 0.02437(3) 0.02952(15) Uani 1 1 d .
Cl1 Cl 0.10468(19) 0.73750(13) -0.01566(16) 0.0537(6) Uani 1 1 d .
Cl2 Cl 0.20744(18) 0.94201(13) -0.10669(12) 0.0412(5) Uani 1 1 d .
Cl3 Cl 0.13223(18) 1.02422(11) 0.06872(13) 0.0374(5) Uani 1 1 d .
Sb2 Sb 0.03785(5) 0.37526(3) 0.47338(3) 0.02964(15) Uani 1 1 d .
Cl4 Cl 0.2142(2) 0.28815(13) 0.41978(14) 0.0626(7) Uani 1 1 d .
Cl5 Cl -0.0756(2) 0.24761(13) 0.50983(15) 0.0598(7) Uani 1 1 d .
Cl6 Cl 0.13105(17) 0.33284(11) 0.60611(12) 0.0352(5) Uani 1 1 d .
Cl7 Cl 1.15548(17) 0.51802(12) 0.43836(13) 0.0418(5) Uani 1 1 d .
Cl8 Cl 0.32904(18) -0.18750(12) 1.07871(14) 0.0445(5) Uani 1 1 d .
N3 N 0.5346(9) 0.5500(9) 0.1037(7) 0.129(5) Uani 1 1 d .
C51 C 0.4874(10) 0.5908(9) 0.0430(9) 0.092(4) Uani 1 1 d .
C52 C 0.4286(10) 0.6490(9) -0.0350(7) 0.120(5) Uani 1 1 d .
H47 H 0.3375 0.6603 -0.0278 0.180 Uiso 1 1 calc R
H48 H 0.4508 0.6200 -0.0798 0.180 Uiso 1 1 calc R
H49 H 0.4585 0.7054 -0.0493 0.180 Uiso 1 1 calc R

loop_
_atom_site_aniso_label
_atom_site_aniso_U_11
_atom_site_aniso_U_22
_atom_site_aniso_U_33
_atom_site_aniso_U_23
_atom_site_aniso_U_13
_atom_site_aniso_U_12
C1 0.020(4) 0.013(3) 0.023(4) -0.010(3) 0.003(3) -0.001(3)
C2 0.016(4) 0.018(3) 0.022(4) -0.009(3) 0.004(3) -0.001(3)
C3 0.025(4) 0.012(3) 0.019(4) -0.003(3) -0.002(3) -0.003(3)
C4 0.023(4) 0.014(3) 0.025(4) -0.008(3) 0.002(3) 0.000(3)
C5 0.017(4) 0.020(3) 0.017(4) -0.010(3) 0.005(3) -0.008(3)
N1 0.017(3) 0.020(3) 0.022(3) -0.010(3) 0.003(3) -0.004(2)
C6 0.023(4) 0.013(3) 0.021(4) -0.008(3) 0.005(3) -0.010(3)
C7 0.026(4) 0.020(3) 0.026(4) -0.011(3) 0.011(3) -0.002(3)
C8 0.034(4) 0.027(4) 0.018(4) 0.000(3) 0.002(3) -0.010(3)
C9 0.028(4) 0.024(4) 0.022(4) 0.001(3) 0.001(3) -0.009(3)
C10 0.019(4) 0.019(3) 0.023(4) -0.006(3) 0.000(3) -0.002(3)
C11 0.023(4) 0.019(3) 0.019(4) -0.002(3) -0.002(3) -0.009(3)
C12 0.022(4) 0.010(3) 0.026(4) -0.008(3) 0.004(3) -0.005(3)
C13 0.017(4) 0.013(3) 0.020(4) -0.010(3) 0.001(3) -0.004(3)
C14 0.026(4) 0.009(3) 0.020(4) -0.008(3) -0.004(3) -0.001(3)
O1 0.024(3) 0.0071(19) 0.019(3) -0.004(2) 0.007(2) -0.0023(17)
O2 0.030(3) 0.013(2) 0.029(3) 0.001(2) 0.002(2) 0.000(2)
C15 0.038(5) 0.020(4) 0.041(5) -0.001(4) 0.008(4) 0.002(3)
C16 0.016(4) 0.013(3) 0.026(4) -0.006(3) 0.008(3) -0.001(3)
C17 0.020(4) 0.024(4) 0.031(4) -0.018(3) -0.008(3) 0.001(3)
C18 0.036(5) 0.032(4) 0.022(4) -0.014(4) 0.001(4) -0.002(3)
C19 0.027(4) 0.013(3) 0.025(4) -0.007(3) 0.005(3) 0.000(3)
C20 0.022(4) 0.019(3) 0.031(4) -0.009(3) 0.003(3) -0.004(3)
C21 0.027(4) 0.017(3) 0.031(4) -0.014(3) 0.007(4) -0.009(3)
C22 0.029(4) 0.033(4) 0.034(5) -0.015(4) 0.004(4) 0.004(3)
C23 0.074(7) 0.026(4) 0.084(8) -0.018(5) 0.020(6) 0.010(4)
C24 0.026(5) 0.084(6) 0.057(6) -0.037(6) 0.001(5) 0.012(4)
C25 0.035(5) 0.083(6) 0.040(6) -0.035(5) 0.003(4) 0.008(4)
C26 0.023(4) 0.020(3) 0.023(4) -0.010(3) 0.004(3) -0.006(3)
C27 0.028(4) 0.032(4) 0.036(5) -0.015(4) 0.005(4) -0.011(3)
C28 0.028(4) 0.033(4) 0.037(5) -0.012(4) 0.004(4) -0.008(3)
C29 0.024(4) 0.021(3) 0.032(5) -0.005(3) 0.000(4) 0.000(3)
C30 0.025(4) 0.015(3) 0.021(4) -0.002(3) 0.004(3) -0.009(3)
N2 0.023(3) 0.013(3) 0.024(3) -0.005(3) 0.003(3) 0.002(2)
C31 0.020(4) 0.019(3) 0.021(4) -0.001(3) -0.003(3) 0.001(3)
C32 0.030(4) 0.013(3) 0.045(5) -0.010(4) 0.001(4) 0.001(3)
C33 0.036(5) 0.022(4) 0.041(5) -0.021(4) 0.000(4) -0.004(3)
C34 0.029(4) 0.027(4) 0.046(5) -0.018(4) -0.007(4) -0.005(3)
C35 0.025(4) 0.018(3) 0.027(4) -0.008(3) -0.002(3) 0.004(3)
C36 0.024(4) 0.012(3) 0.017(4) -0.006(3) -0.001(3) -0.001(3)
C37 0.020(4) 0.016(3) 0.019(4) -0.004(3) 0.002(3) -0.001(3)
C38 0.021(4) 0.012(3) 0.021(4) -0.005(3) 0.003(3) -0.003(3)
O3 0.024(3) 0.017(2) 0.043(3) -0.017(2) -0.002(2) 0.000(2)
O4 0.025(3) 0.021(2) 0.051(4) -0.015(2) -0.009(3) 0.004(2)
C39 0.042(5) 0.023(4) 0.054(6) -0.026(4) 0.001(4) -0.003(3)
C40 0.014(4) 0.031(4) 0.089(7) -0.024(5) -0.011(4) -0.001(3)
C41 0.019(4) 0.016(3) 0.024(4) -0.012(3) 0.004(3) 0.002(3)
C42 0.026(4) 0.027(4) 0.020(4) -0.008(3) 0.001(3) -0.002(3)
C43 0.035(4) 0.022(4) 0.020(4) -0.003(3) -0.006(4) 0.004(3)
C44 0.026(4) 0.016(3) 0.039(5) -0.015(3) -0.002(4) -0.001(3)
C45 0.027(4) 0.031(4) 0.024(4) -0.015(4) 0.006(3) -0.006(3)
C46 0.030(4) 0.026(4) 0.022(4) -0.003(3) -0.002(3) -0.005(3)
C47 0.027(4) 0.033(4) 0.047(5) -0.022(4) 0.002(4) 0.002(3)
C48 0.064(6) 0.020(4) 0.107(9) -0.024(5) 0.019(6) 0.001(4)
C49 0.039(5) 0.065(6) 0.066(7) -0.039(5) 0.006(5) 0.020(4)
C50 0.031(5) 0.046(5) 0.064(6) -0.016(5) -0.010(5) 0.008(4)
Sb1 0.0310(3) 0.0263(3) 0.0322(3) -0.0087(2) 0.0012(3) -0.0069(2)
Cl1 0.0498(13) 0.0436(11) 0.0795(18) -0.0351(12) 0.0019(13) -0.0107(10)
Cl2 0.0381(12) 0.0551(12) 0.0319(12) -0.0116(10) 0.0022(10) -0.0135(9)
Cl3 0.0449(12) 0.0313(9) 0.0399(12) -0.0125(9) 0.0054(10) -0.0139(9)
Sb2 0.0412(3) 0.0198(2) 0.0282(3) -0.0106(2) -0.0028(3) 0.0000(2)
Cl4 0.0868(18) 0.0462(12) 0.0394(13) -0.0159(11) 0.0093(13) 0.0264(12)
Cl5 0.0983(19) 0.0399(11) 0.0470(15) -0.0047(11) -0.0106(14) -0.0336(12)
Cl6 0.0450(12) 0.0289(9) 0.0308(11) -0.0133(9) -0.0061(9) 0.0043(8)
Cl7 0.0358(11) 0.0479(11) 0.0417(13) -0.0110(10) 0.0000(10) -0.0097(9)
Cl8 0.0393(12) 0.0391(11) 0.0522(14) -0.0076(11) -0.0133(11) -0.0033(9)
N3 0.042(6) 0.226(14) 0.087(9) -0.018(9) -0.009(6) 0.015(7)
C51 0.044(8) 0.145(12) 0.075(10) -0.042(9) 0.019(7) 0.018(7)
C52 0.066(8) 0.196(14) 0.071(9) -0.038(10) 0.002(7) 0.037(8)

loop_
_atom_type_symbol
_atom_type_description
_atom_type_scat_dispersion_real
_atom_type_scat_dispersion_imag
_atom_type_scat_source
C C 0.0033 0.0016 'International Tables Vol C Tables 4.2.6.8 and 6.1.1.4'
H H 0.0000 0.0000 'International Tables Vol C Tables 4.2.6.8 and 6.1.1.4'
N N 0.0061 0.0033 'International Tables Vol C Tables 4.2.6.8 and 6.1.1.4'
O O 0.0106 0.0060 'International Tables Vol C Tables 4.2.6.8 and 6.1.1.4'
Cl Cl 0.1484 0.1585 'International Tables Vol C Tables 4.2.6.8 and 6.1.1.4'
Sb Sb -0.5866 1.5461 'International Tables Vol C Tables 4.2.6.8 and 6.1.1.4'

loop_
_geom_angle_atom_site_label_1
_geom_angle_atom_site_label_2
_geom_angle_atom_site_label_3
_geom_angle
_geom_angle_site_symmetry_1
_geom_angle_site_symmetry_3
C13 C1 O1 105.8(5) . .
C13 C1 C2 124.0(5) . .
O1 C1 C2 130.3(5) . .
C1 C2 C2 126.5(7) . 2_666
C1 C2 C3 112.4(5) . .
C2 C2 C3 121.1(7) 2_666 .
C4 C3 C2 125.3(5) . .
C4 C3 H1 117.4 . .
C2 C3 H1 117.4 . .
C3 C4 C5 119.3(6) . .
C3 C4 H2 120.4 . .
C5 C4 H2 120.4 . .
N1 C5 C13 116.7(5) . .
N1 C5 C4 126.4(6) . .
C13 C5 C4 116.9(6) . .
C5 N1 C6 122.4(5) . .
C5 N1 C16 118.2(5) . .
C6 N1 C16 119.4(5) . .
C7 C6 C11 120.4(5) . .
C7 C6 N1 118.7(5) . .
C11 C6 N1 120.9(5) . .
C8 C7 C6 118.8(6) . .
C8 C7 H3 120.6 . .
C6 C7 H3 120.6 . .
C9 C8 C7 122.3(6) . .
C9 C8 H4 118.8 . .
C7 C8 H4 118.8 . .
C8 C9 C10 120.0(6) . .
C8 C9 H5 120.0 . .
C10 C9 H5 120.0 . .
O2 C10 C9 125.6(5) . .
O2 C10 C11 114.5(6) . .
C9 C10 C11 119.9(6) . .
C6 C11 C10 118.7(6) . .
C6 C11 C12 118.4(5) . .
C10 C11 C12 122.9(6) . .
C14 C12 C13 103.1(5) . .
C14 C12 C11 140.9(6) . .
C13 C12 C11 115.9(5) . .
C1 C13 C12 112.2(5) . .
C1 C13 C5 122.1(5) . .
C12 C13 C5 125.7(6) . .
C12 C14 O1 111.3(5) . .
C12 C14 C37 137.4(6) . .
O1 C14 C37 110.3(5) . .
C14 O1 C1 107.5(4) . .
C10 O2 C15 117.7(5) . .
O2 C15 H6 109.5 . .
O2 C15 H7 109.5 . .
H6 C15 H7 109.5 . .
O2 C15 H8 109.5 . .
H6 C15 H8 109.5 . .
H7 C15 H8 109.5 . .
C21 C16 C17 121.8(6) . .
C21 C16 N1 118.7(6) . .
C17 C16 N1 119.5(6) . .
C16 C17 C18 117.2(6) . .
C16 C17 H9 121.4 . .
C18 C17 H9 121.4 . .
C19 C18 C17 123.1(7) . .
C19 C18 H10 118.5 . .
C17 C18 H10 118.5 . .
C18 C19 C20 116.4(6) . .
C18 C19 C22 121.1(6) . .
C20 C19 C22 122.5(6) . .
C21 C20 C19 122.8(7) . .
C21 C20 H11 118.6 . .
C19 C20 H11 118.6 . .
C16 C21 C20 118.6(7) . .
C16 C21 H12 120.7 . .
C20 C21 H12 120.7 . .
C24 C22 C19 112.6(6) . .
C24 C22 C23 107.7(7) . .
C19 C22 C23 109.1(6) . .
C24 C22 C25 108.6(6) . .
C19 C22 C25 108.9(6) . .
C23 C22 C25 110.0(7) . .
C22 C23 H13 109.5 . .
C22 C23 H14 109.5 . .
H13 C23 H14 109.5 . .
C22 C23 H15 109.5 . .
H13 C23 H15 109.5 . .
H14 C23 H15 109.5 . .
C22 C24 H16 109.5 . .
C22 C24 H17 109.5 . .
H16 C24 H17 109.5 . .
C22 C24 H18 109.5 . .
H16 C24 H18 109.5 . .
H17 C24 H18 109.5 . .
C22 C25 H19 109.5 . .
C22 C25 H20 109.5 . .
H19 C25 H20 109.5 . .
C22 C25 H21 109.5 . .
H19 C25 H21 109.5 . .
H20 C25 H21 109.5 . .
O3 C26 C27 123.8(6) . .
O3 C26 C38 115.3(6) . .
C27 C26 C38 120.8(6) . .
C26 C27 C28 120.9(7) . .
C26 C27 H22 119.6 . .
C28 C27 H22 119.6 . .
C29 C28 C27 120.9(7) . .
C29 C28 H23 119.5 . .
C27 C28 H23 119.5 . .
C28 C29 C30 120.4(6) . .
C28 C29 H24 119.8 . .
C30 C29 H24 119.8 . .
N2 C30 C29 120.9(6) . .
N2 C30 C38 117.8(6) . .
C29 C30 C38 121.3(6) . .
C31 N2 C30 124.9(5) . .
C31 N2 C41 118.5(5) . .
C30 N2 C41 116.6(5) . .
N2 C31 C32 120.4(6) . .
N2 C31 C36 118.4(6) . .
C32 C31 C36 121.1(6) . .
C33 C32 C31 118.7(6) . .
C33 C32 H25 120.6 . .
C31 C32 H25 120.6 . .
C32 C33 C34 122.7(6) . .
C32 C33 H26 118.6 . .
C34 C33 H26 118.6 . .
C35 C34 C33 119.7(7) . .
C35 C34 H27 120.2 . .
C33 C34 H27 120.2 . .
O4 C35 C34 122.7(6) . .
O4 C35 C36 116.3(6) . .
C34 C35 C36 120.9(6) . .
C37 C36 C35 125.3(5) . .
C37 C36 C31 117.8(6) . .
C35 C36 C31 116.9(6) . .
C38 C37 C36 121.7(5) . .
C38 C37 C14 117.6(5) . .
C36 C37 C14 120.5(6) . .
C37 C38 C30 119.0(6) . .
C37 C38 C26 125.3(5) . .
C30 C38 C26 115.7(6) . .
C26 O3 C39 118.6(5) . .
C35 O4 C40 117.6(5) . .
O3 C39 H28 109.5 . .
O3 C39 H29 109.5 . .
H28 C39 H29 109.5 . .
O3 C39 H30 109.5 . .
H28 C39 H30 109.5 . .
H29 C39 H30 109.5 . .
O4 C40 H31 109.5 . .
O4 C40 H32 109.5 . .
H31 C40 H32 109.5 . .
O4 C40 H33 109.5 . .
H31 C40 H33 109.5 . .
H32 C40 H33 109.5 . .
C42 C41 C46 122.7(6) . .
C42 C41 N2 118.8(6) . .
C46 C41 N2 118.5(6) . .
C41 C42 C43 118.6(6) . .
C41 C42 H34 120.7 . .
C43 C42 H34 120.7 . .
C42 C43 C44 121.4(6) . .
C42 C43 H35 119.3 . .
C44 C43 H35 119.3 . .
C45 C44 C43 118.0(6) . .
C45 C44 C47 122.5(6) . .
C43 C44 C47 119.4(6) . .
C44 C45 C46 121.7(6) . .
C44 C45 H36 119.1 . .
C46 C45 H36 119.1 . .
C41 C46 C45 117.6(6) . .
C41 C46 H37 121.2 . .
C45 C46 H37 121.2 . .
C48 C47 C49 109.4(7) . .
C48 C47 C50 109.0(7) . .
C49 C47 C50 109.9(6) . .
C48 C47 C44 109.1(6) . .
C49 C47 C44 111.8(6) . .
C50 C47 C44 107.5(6) . .
C47 C48 H38 109.5 . .
C47 C48 H39 109.5 . .
H38 C48 H39 109.5 . .
C47 C48 H40 109.5 . .
H38 C48 H40 109.5 . .
H39 C48 H40 109.5 . .
C47 C49 H41 109.5 . .
C47 C49 H42 109.5 . .
H41 C49 H42 109.5 . .
C47 C49 H43 109.5 . .
H41 C49 H43 109.5 . .
H42 C49 H43 109.5 . .
C47 C50 H44 109.5 . .
C47 C50 H45 109.5 . .
H44 C50 H45 109.5 . .
C47 C50 H46 109.5 . .
H44 C50 H46 109.5 . .
H45 C50 H46 109.5 . .
Cl2 Sb1 Cl8 90.42(7) . 1_564
Cl2 Sb1 Cl1 92.99(8) . .
Cl8 Sb1 Cl1 91.54(7) 1_564 .
Cl2 Sb1 Cl3 88.42(7) . .
Cl8 Sb1 Cl3 89.87(7) 1_564 .
Cl1 Sb1 Cl3 178.00(7) . .
Cl6 Sb2 Cl4 91.22(8) . .
Cl6 Sb2 Cl5 92.55(7) . .
Cl4 Sb2 Cl5 91.15(9) . .
Cl6 Sb2 Cl7 86.52(7) . 1_455
Cl4 Sb2 Cl7 91.18(8) . 1_455
Cl5 Sb2 Cl7 177.51(7) . 1_455
N3 C51 C52 176.2(17) . .
C51 C52 H47 109.5 . .
C51 C52 H48 109.5 . .
H47 C52 H48 109.5 . .
C51 C52 H49 109.5 . .
H47 C52 H49 109.5 . .
H48 C52 H49 109.5 . .

loop_
_geom_bond_atom_site_label_1
_geom_bond_atom_site_label_2
_geom_bond_distance
_geom_bond_site_symmetry_2
C1 C13 1.366(8) .
C1 O1 1.387(6) .
C1 C2 1.405(8) .
C2 C2 1.420(12) 2_666
C2 C3 1.440(8) .
C3 C4 1.379(8) .
C3 H1 0.9500 .
C4 C5 1.411(8) .
C4 H2 0.9500 .
C5 N1 1.336(7) .
C5 C13 1.411(8) .
N1 C6 1.418(7) .
N1 C16 1.464(7) .
C6 C7 1.399(8) .
C6 C11 1.410(8) .
C7 C8 1.384(8) .
C7 H3 0.9500 .
C8 C9 1.372(9) .
C8 H4 0.9500 .
C9 C10 1.381(9) .
C9 H5 0.9500 .
C10 O2 1.357(7) .
C10 C11 1.427(8) .
C11 C12 1.445(8) .
C12 C14 1.375(8) .
C12 C13 1.402(8) .
C14 O1 1.378(7) .
C14 C37 1.516(8) .
O2 C15 1.439(7) .
C15 H6 0.9800 .
C15 H7 0.9800 .
C15 H8 0.9800 .
C16 C21 1.359(9) .
C16 C17 1.394(9) .
C17 C18 1.404(9) .
C17 H9 0.9500 .
C18 C19 1.373(9) .
C18 H10 0.9500 .
C19 C20 1.390(9) .
C19 C22 1.524(9) .
C20 C21 1.388(8) .
C20 H11 0.9500 .
C21 H12 0.9500 .
C22 C24 1.520(11) .
C22 C23 1.525(10) .
C22 C25 1.528(10) .
C23 H13 0.9800 .
C23 H14 0.9800 .
C23 H15 0.9800 .
C24 H16 0.9800 .
C24 H17 0.9800 .
C24 H18 0.9800 .
C25 H19 0.9800 .
C25 H20 0.9800 .
C25 H21 0.9800 .
C26 O3 1.350(7) .
C26 C27 1.365(9) .
C26 C38 1.449(8) .
C27 C28 1.398(9) .
C27 H22 0.9500 .
C28 C29 1.353(9) .
C28 H23 0.9500 .
C29 C30 1.392(9) .
C29 H24 0.9500 .
C30 N2 1.373(8) .
C30 C38 1.440(8) .
N2 C31 1.357(8) .
N2 C41 1.481(7) .
C31 C32 1.419(9) .
C31 C36 1.445(8) .
C32 C33 1.340(9) .
C32 H25 0.9500 .
C33 C34 1.418(9) .
C33 H26 0.9500 .
C34 C35 1.376(9) .
C34 H27 0.9500 .
C35 O4 1.343(7) .
C35 C36 1.427(9) .
C36 C37 1.419(8) .
C37 C38 1.389(9) .
O3 C39 1.446(7) .
O4 C40 1.439(7) .
C39 H28 0.9800 .
C39 H29 0.9800 .
C39 H30 0.9800 .
C40 H31 0.9800 .
C40 H32 0.9800 .
C40 H33 0.9800 .
C41 C42 1.372(9) .
C41 C46 1.375(9) .
C42 C43 1.386(8) .
C42 H34 0.9500 .
C43 C44 1.397(9) .
C43 H35 0.9500 .
C44 C45 1.385(9) .
C44 C47 1.543(9) .
C45 C46 1.402(9) .
C45 H36 0.9500 .
C46 H37 0.9500 .
C47 C48 1.522(9) .
C47 C49 1.525(10) .
C47 C50 1.525(11) .
C48 H38 0.9800 .
C48 H39 0.9800 .
C48 H40 0.9800 .
C49 H41 0.9800 .
C49 H42 0.9800 .
C49 H43 0.9800 .
C50 H44 0.9800 .
C50 H45 0.9800 .
C50 H46 0.9800 .
Sb1 Cl2 2.371(2) .
Sb1 Cl8 2.404(2) 1_564
Sb1 Cl1 2.540(2) .
Sb1 Cl3 2.673(2) .
Sb2 Cl6 2.361(2) .
Sb2 Cl4 2.420(2) .
Sb2 Cl5 2.503(2) .
Sb2 Cl7 2.738(2) 1_455
Cl7 Sb2 2.738(2) 1_655
Cl8 Sb1 2.404(2) 1_546
N3 C51 1.133(14) .
C51 C52 1.470(16) .
C52 H47 0.9800 .
C52 H48 0.9800 .
C52 H49 0.9800 .

loop_
_geom_torsion_atom_site_label_1
_geom_torsion_atom_site_label_2
_geom_torsion_atom_site_label_3
_geom_torsion_atom_site_label_4
_geom_torsion
_geom_torsion_site_symmetry_1
_geom_torsion_site_symmetry_4
C13 C1 C2 C2 -178.6(8) . 2_666
O1 C1 C2 C2 1.0(14) . 2_666
C13 C1 C2 C3 1.1(9) . .
O1 C1 C2 C3 -179.3(6) . .
C1 C2 C3 C4 1.3(9) . .
C2 C2 C3 C4 -179.0(7) 2_666 .
C2 C3 C4 C5 -2.6(10) . .
C3 C4 C5 N1 -179.6(6) . .
C3 C4 C5 C13 1.5(9) . .
C13 C5 N1 C6 0.2(9) . .
C4 C5 N1 C6 -178.7(6) . .
C13 C5 N1 C16 -178.7(6) . .
C4 C5 N1 C16 2.3(10) . .
C5 N1 C6 C7 -179.6(6) . .
C16 N1 C6 C7 -0.6(9) . .
C5 N1 C6 C11 -0.6(9) . .
C16 N1 C6 C11 178.4(6) . .
C11 C6 C7 C8 -0.3(10) . .
N1 C6 C7 C8 178.8(6) . .
C6 C7 C8 C9 0.4(11) . .
C7 C8 C9 C10 -0.3(11) . .
C8 C9 C10 O2 -178.8(7) . .
C8 C9 C10 C11 0.2(10) . .
C7 C6 C11 C10 0.2(10) . .
N1 C6 C11 C10 -178.9(6) . .
C7 C6 C11 C12 -179.8(6) . .
N1 C6 C11 C12 1.1(9) . .
O2 C10 C11 C6 179.0(6) . .
C9 C10 C11 C6 -0.1(10) . .
O2 C10 C11 C12 -1.0(10) . .
C9 C10 C11 C12 179.9(6) . .
C6 C11 C12 C14 175.4(8) . .
C10 C11 C12 C14 -4.6(13) . .
C6 C11 C12 C13 -1.3(9) . .
C10 C11 C12 C13 178.7(6) . .
O1 C1 C13 C12 0.2(7) . .
C2 C1 C13 C12 179.8(6) . .
O1 C1 C13 C5 178.2(6) . .
C2 C1 C13 C5 -2.2(10) . .
C14 C12 C13 C1 1.2(8) . .
C11 C12 C13 C1 179.0(6) . .
C14 C12 C13 C5 -176.8(6) . .
C11 C12 C13 C5 1.1(10) . .
N1 C5 C13 C1 -178.3(6) . .
C4 C5 C13 C1 0.8(10) . .
N1 C5 C13 C12 -0.6(10) . .
C4 C5 C13 C12 178.5(6) . .
C13 C12 C14 O1 -2.1(7) . .
C11 C12 C14 O1 -179.1(8) . .
C13 C12 C14 C37 165.4(8) . .
C11 C12 C14 C37 -11.6(15) . .
C12 C14 O1 C1 2.3(7) . .
C37 C14 O1 C1 -168.7(5) . .
C13 C1 O1 C14 -1.5(7) . .
C2 C1 O1 C14 178.9(7) . .
C9 C10 O2 C15 -5.9(10) . .
C11 C10 O2 C15 175.1(6) . .
C5 N1 C16 C21 82.2(7) . .
C6 N1 C16 C21 -96.8(7) . .
C5 N1 C16 C17 -96.9(7) . .
C6 N1 C16 C17 84.1(7) . .
C21 C16 C17 C18 0.6(9) . .
N1 C16 C17 C18 179.7(6) . .
C16 C17 C18 C19 1.3(10) . .
C17 C18 C19 C20 -2.8(10) . .
C17 C18 C19 C22 177.5(6) . .
C18 C19 C20 C21 2.7(9) . .
C22 C19 C20 C21 -177.6(6) . .
C17 C16 C21 C20 -0.7(10) . .
N1 C16 C21 C20 -179.8(5) . .
C19 C20 C21 C16 -1.0(10) . .
C18 C19 C22 C24 -171.8(7) . .
C20 C19 C22 C24 8.6(9) . .
C18 C19 C22 C23 68.8(9) . .
C20 C19 C22 C23 -110.9(8) . .
C18 C19 C22 C25 -51.3(9) . .
C20 C19 C22 C25 129.0(7) . .
O3 C26 C27 C28 177.6(6) . .
C38 C26 C27 C28 2.3(10) . .
C26 C27 C28 C29 -0.4(11) . .
C27 C28 C29 C30 -0.9(10) . .
C28 C29 C30 N2 178.8(6) . .
C28 C29 C30 C38 0.2(10) . .
C29 C30 N2 C31 174.9(6) . .
C38 C30 N2 C31 -6.4(9) . .
C29 C30 N2 C41 -3.6(9) . .
C38 C30 N2 C41 175.0(5) . .
C30 N2 C31 C32 -175.8(6) . .
C41 N2 C31 C32 2.7(9) . .
C30 N2 C31 C36 3.4(9) . .
C41 N2 C31 C36 -178.1(5) . .
N2 C31 C32 C33 177.6(7) . .
C36 C31 C32 C33 -1.6(10) . .
C31 C32 C33 C34 0.9(11) . .
C32 C33 C34 C35 -0.4(11) . .
C33 C34 C35 O4 -179.0(6) . .
C33 C34 C35 C36 0.6(11) . .
O4 C35 C36 C37 -0.9(10) . .
C34 C35 C36 C37 179.5(6) . .
O4 C35 C36 C31 178.4(6) . .
C34 C35 C36 C31 -1.2(10) . .
N2 C31 C36 C37 1.8(9) . .
C32 C31 C36 C37 -178.9(6) . .
N2 C31 C36 C35 -177.5(6) . .
C32 C31 C36 C35 1.7(9) . .
C35 C36 C37 C38 175.4(6) . .
C31 C36 C37 C38 -3.8(9) . .
C35 C36 C37 C14 -10.2(10) . .
C31 C36 C37 C14 170.5(6) . .
C12 C14 C37 C38 -94.1(9) . .
O1 C14 C37 C38 73.5(7) . .
C12 C14 C37 C36 91.4(10) . .
O1 C14 C37 C36 -101.1(6) . .
C36 C37 C38 C30 0.8(9) . .
C14 C37 C38 C30 -173.7(5) . .
C36 C37 C38 C26 -177.9(6) . .
C14 C37 C38 C26 7.6(10) . .
N2 C30 C38 C37 4.1(9) . .
C29 C30 C38 C37 -177.2(6) . .
N2 C30 C38 C26 -177.0(5) . .
C29 C30 C38 C26 1.6(9) . .
O3 C26 C38 C37 0.2(9) . .
C27 C26 C38 C37 175.9(7) . .
O3 C26 C38 C30 -178.5(5) . .
C27 C26 C38 C30 -2.9(9) . .
C27 C26 O3 C39 -0.4(9) . .
C38 C26 O3 C39 175.1(6) . .
C34 C35 O4 C40 15.5(10) . .
C36 C35 O4 C40 -164.0(6) . .
C31 N2 C41 C42 -90.0(8) . .
C30 N2 C41 C42 88.7(7) . .
C31 N2 C41 C46 88.8(7) . .
C30 N2 C41 C46 -92.6(7) . .
C46 C41 C42 C43 1.8(10) . .
N2 C41 C42 C43 -179.5(6) . .
C41 C42 C43 C44 -2.2(10) . .
C42 C43 C44 C45 1.7(10) . .
C42 C43 C44 C47 177.0(6) . .
C43 C44 C45 C46 -0.7(10) . .
C47 C44 C45 C46 -175.9(7) . .
C42 C41 C46 C45 -0.9(10) . .
N2 C41 C46 C45 -179.6(6) . .
C44 C45 C46 C41 0.3(10) . .
C45 C44 C47 C48 -138.2(8) . .
C43 C44 C47 C48 46.7(10) . .
C45 C44 C47 C49 -17.0(10) . .
C43 C44 C47 C49 167.9(7) . .
C45 C44 C47 C50 103.7(8) . .
C43 C44 C47 C50 -71.4(8) . .
